data_2107623
loop_
_publ_author_name
'Madsen, Solveig R.'
'Moggach, Stephen A.'
'Overgaard, Jacob'
'Brummerstedt Iversen, Bo'

_publ_section_title
;
 Anisotropic compressibility of the coordination polymer emim[Mn(btc)]
;
_journal_issue 3
_journal_name_full 'Acta Crystallographica Section B'
_journal_page_first 389
_journal_page_last 394
_journal_paper_doi 10.1107/S2052520616005515
_journal_volume 72
_journal_year 2016
_chemical_formula_moiety 'C9 H3 Mn O6, C6 H11 N2'
_chemical_formula_sum 'C15 H14 Mn N2 O6'
_chemical_formula_weight 373.22
_chemical_name_systematic
;
 ?
;
_space_group_crystal_system orthorhombic
_space_group_IT_number 61
_space_group_name_Hall '-P 2ac 2ab'
_space_group_name_H-M_alt 'P b c a'
_symmetry_space_group_name_Hall '-P 2ac 2ab'
_symmetry_space_group_name_H-M 'P b c a'
_atom_sites_solution_hydrogens geom
_atom_sites_solution_primary direct
_atom_sites_solution_secondary difmap
_audit_creation_method
;
  Olex2 1.2
  (compiled Apr 23 2013 17:59:47, GUI svn.r4466)
;
_cell_angle_alpha 90
_cell_angle_beta 90
_cell_angle_gamma 90
_cell_formula_units_Z 8
_cell_length_a 14.3847(6)
_cell_length_b 12.2888(6)
_cell_length_c 16.6029(7)
_cell_measurement_pressure 7E5(2)
_cell_measurement_reflns_used 3296
_cell_measurement_temperature 296(2)
_cell_measurement_theta_max 24.67
_cell_measurement_theta_min 3.28
_cell_volume 2934.9(2)
_computing_cell_refinement 'Bruker SAINT'
_computing_data_collection 'Bruker APEX2'
_computing_data_reduction 'Bruker SAINT'
_computing_molecular_graphics
;
O. V. Dolomanov, L. J. Bourhis, R. J. Gildea, J. A. K. Howard and H. Puschmann,
OLEX2: a complete structure solution, refinement and analysis program.
J. Appl. Cryst. (2009). 42, 339-341.
;
_computing_publication_material
;
O. V. Dolomanov, L. J. Bourhis, R. J. Gildea, J. A. K. Howard and H. Puschmann,
OLEX2: a complete structure solution, refinement and analysis program.
J. Appl. Cryst. (2009). 42, 339-341.
;
_computing_structure_refinement
;
XL, G.M. Sheldrick, Acta Cryst.
(2008). A64, 112-122
;
_diffrn_ambient_temperature 296.15
_diffrn_measured_fraction_theta_full 0.659
_diffrn_measured_fraction_theta_max 0.698
_diffrn_measurement_device_type 'Bruker APEX-II CCD'
_diffrn_measurement_method '\f and \w scans'
_diffrn_radiation_monochromator graphite
_diffrn_radiation_type MoK\a
_diffrn_radiation_wavelength 0.71073
_diffrn_reflns_av_R_equivalents 0.0773
_diffrn_reflns_limit_h_max 15
_diffrn_reflns_limit_h_min -15
_diffrn_reflns_limit_k_max 12
_diffrn_reflns_limit_k_min -12
_diffrn_reflns_limit_l_max 18
_diffrn_reflns_limit_l_min -18
_diffrn_reflns_number 9723
_diffrn_reflns_theta_full 25.242
_diffrn_reflns_theta_max 24.729
_diffrn_reflns_theta_min 3.282
_exptl_absorpt_coefficient_mu 0.936
_exptl_absorpt_correction_T_max 0.7451
_exptl_absorpt_correction_T_min 0.5763
_exptl_absorpt_correction_type multi-scan
_exptl_absorpt_process_details SADABS
_exptl_crystal_colour colorless
_exptl_crystal_density_diffrn 1.689
_exptl_crystal_density_method 'not measured'
_exptl_crystal_description prismatic
_exptl_crystal_F_000 1528
_exptl_crystal_size_max 0.1
_exptl_crystal_size_mid 0.08
_exptl_crystal_size_min 0.08
_refine_diff_density_max 0.338
_refine_diff_density_min -0.379
_refine_ls_extinction_method none
_refine_ls_goodness_of_fit_ref 1.040
_refine_ls_hydrogen_treatment constr
_refine_ls_matrix_type full
_refine_ls_number_parameters 174
_refine_ls_number_reflns 1754
_refine_ls_number_restraints 244
_refine_ls_restrained_S_all 0.999
_refine_ls_R_factor_all 0.0883
_refine_ls_R_factor_gt 0.0514
_refine_ls_shift/su_max 0.001
_refine_ls_shift/su_mean 0.000
_refine_ls_structure_factor_coef Fsqd
_refine_ls_weighting_details 'w=1/[\s^2^(Fo^2^)+(0.0668P)^2^+2.8108P] where P=(Fo^2^+2Fc^2^)/3'
_refine_ls_weighting_scheme calc
_refine_ls_wR_factor_gt 0.1171
_refine_ls_wR_factor_ref 0.1324
_reflns_number_gt 1210
_reflns_number_total 1754
_reflns_threshold_expression 'I > 2\s(I)'
_cod_data_source_file bm5080sup1.cif
_cod_data_source_block mn6b09s1_0.7GPa
_cod_database_code 2107623

loop_
_space_group_symop_operation_xyz
'x, y, z'
'-x+1/2, -y, z+1/2'
'-x, y+1/2, -z+1/2'
'x+1/2, -y+1/2, -z'
'-x, -y, -z'
'x-1/2, y, -z-1/2'
'x, -y-1/2, z-1/2'
'-x-1/2, y-1/2, z'

loop_
_atom_site_type_symbol
_atom_site_label
_atom_site_fract_x
_atom_site_fract_y
_atom_site_fract_z
_atom_site_U_iso_or_equiv
_atom_site_adp_type
_atom_site_calc_flag
_atom_site_occupancy
Mn Mn1 1.10689(5) 1.47768(7) 0.92615(4) 0.0239(3) Uani d 1
O O5 1.2097(3) 1.4775(3) 1.0225(2) 0.0435(11) Uani d 1
O O6 1.2042(3) 1.6260(3) 0.9509(2) 0.0408(11) Uani d 1
O O3 1.0985(2) 1.3346(3) 0.8411(2) 0.0393(10) Uani d 1
O O2 1.0006(2) 1.5740(3) 0.8709(2) 0.0308(10) Uani d 1
C C6 0.8519(3) 1.7816(5) 0.9556(3) 0.0272(14) Uiso d 1
H H6 0.8503 1.7578 1.0088 0.033 Uiso calc 1
C C12 0.8459(5) 1.2275(7) 0.7301(5) 0.071(2) Uani d 1
H H12 0.8247 1.1569 0.7218 0.085 Uiso calc 1
C C10 0.8872(6) 1.2060(8) 0.8768(6) 0.095(3) Uani d 1
H H10A 0.8276 1.1779 0.8924 0.142 Uiso calc 1
H H10B 0.9100 1.2539 0.9181 0.142 Uiso calc 1
H H10C 0.9300 1.1469 0.8697 0.142 Uiso calc 1
C C13 0.8485(5) 1.3045(7) 0.6739(6) 0.075(2) Uani d 1
H H13 0.8308 1.2988 0.6202 0.091 Uiso calc 1
C C14 0.8948(6) 1.5026(7) 0.6743(6) 0.100(3) Uani d 1
H H14A 0.9363 1.5467 0.7067 0.120 Uiso calc 1
H H14B 0.8351 1.5392 0.6715 0.120 Uiso calc 1
N N1 0.8782(3) 1.2661(5) 0.8013(4) 0.0614(16) Uani d 1
O O1 1.0170(2) 1.3807(3) 1.0007(2) 0.0296(9) Uani d 1
C C9 1.2348(4) 1.5734(5) 1.0092(3) 0.0297(14) Uiso d 1
C C4 1.1952(3) 1.4083(5) 0.6465(3) 0.0271(13) Uiso d 1
H H4 1.2264 1.4714 0.6615 0.033 Uiso calc 1
C C8 1.1407(4) 1.3905(5) 0.7889(3) 0.0299(14) Uiso d 1
C C5 1.2005(3) 1.3723(5) 0.5670(3) 0.0245(13) Uiso d 1
C C7 0.9664(3) 1.6336(5) 0.9258(3) 0.0233(12) Uiso d 1
O O4 1.1794(2) 1.4782(3) 0.8062(2) 0.0382(10) Uani d 1
C C15 0.9343(7) 1.4901(9) 0.5905(6) 0.129(4) Uani d 1
H H15A 0.9941 1.4556 0.5936 0.193 Uiso calc 1
H H15B 0.9408 1.5605 0.5662 0.193 Uiso calc 1
H H15C 0.8932 1.4462 0.5586 0.193 Uiso calc 1
N N2 0.8830(4) 1.3937(6) 0.7125(5) 0.0704(17) Uani d 1
C C11 0.9011(4) 1.3709(6) 0.7894(5) 0.0665(19) Uani d 1
H H11 0.9251 1.4185 0.8276 0.080 Uiso calc 1
C C2 1.0934(3) 1.2607(5) 0.6794(3) 0.0268(13) Uiso d 1
H H2 1.0589 1.2225 0.7174 0.032 Uiso calc 1
C C1 0.9068(3) 1.7263(5) 0.8997(3) 0.0244(13) Uiso d 1
C C3 1.1441(3) 1.3515(5) 0.7033(3) 0.0223(12) Uiso d 1

loop_
_atom_site_aniso_label
_atom_site_aniso_U_11
_atom_site_aniso_U_22
_atom_site_aniso_U_33
_atom_site_aniso_U_12
_atom_site_aniso_U_13
_atom_site_aniso_U_23
Mn1 0.0279(5) 0.0253(6) 0.0186(5) 0.0008(4) -0.0027(3) -0.0015(4)
O5 0.055(3) 0.031(3) 0.044(3) -0.0195(19) -0.0207(18) 0.013(2)
O6 0.055(3) 0.033(3) 0.034(2) -0.0097(18) -0.0199(18) 0.005(2)
O3 0.050(3) 0.040(3) 0.029(2) -0.0073(18) 0.0062(17) -0.0018(19)
O2 0.036(2) 0.035(3) 0.021(2) 0.0088(16) 0.0031(15) -0.0002(19)
C12 0.045(4) 0.058(5) 0.109(5) 0.008(3) 0.004(4) -0.045(4)
C10 0.082(6) 0.088(7) 0.114(6) 0.015(5) 0.012(5) -0.011(5)
C13 0.051(4) 0.071(5) 0.105(5) 0.010(3) 0.008(4) -0.043(4)
C14 0.067(6) 0.079(6) 0.154(7) -0.002(4) 0.003(5) -0.011(5)
N1 0.034(3) 0.050(4) 0.099(4) 0.002(2) 0.004(3) -0.038(3)
O1 0.035(2) 0.031(3) 0.023(2) -0.0002(15) -0.0031(15) 0.0058(19)
O4 0.042(3) 0.037(3) 0.035(2) -0.0061(18) 0.0042(16) -0.010(2)
C15 0.079(7) 0.171(12) 0.136(7) 0.021(6) -0.010(5) 0.029(7)
N2 0.036(3) 0.063(4) 0.113(4) 0.007(2) 0.007(3) -0.028(3)
C11 0.030(4) 0.058(4) 0.112(5) 0.002(3) 0.002(3) -0.040(4)

loop_
_atom_type_symbol
_atom_type_description
_atom_type_scat_dispersion_real
_atom_type_scat_dispersion_imag
_atom_type_scat_source
C C 0.0033 0.0016 'International Tables Vol C Tables 4.2.6.8 and 6.1.1.4'
H H 0.0000 0.0000 'International Tables Vol C Tables 4.2.6.8 and 6.1.1.4'
N N 0.0061 0.0033 'International Tables Vol C Tables 4.2.6.8 and 6.1.1.4'
O O 0.0106 0.0060 'International Tables Vol C Tables 4.2.6.8 and 6.1.1.4'
Mn Mn 0.3368 0.7283 'International Tables Vol C Tables 4.2.6.8 and 6.1.1.4'

loop_
_geom_angle_atom_site_label_1
_geom_angle_atom_site_label_2
_geom_angle_atom_site_label_3
_geom_angle_site_symmetry_1
_geom_angle_site_symmetry_3
_geom_angle
O5 Mn1 O6 . . 57.63(14)
O5 Mn1 O3 . . 119.65(16)
O5 Mn1 C9 . . 28.95(16)
O5 Mn1 C8 . . 121.56(17)
O5 Mn1 O4 . . 109.60(15)
O6 Mn1 C9 . . 28.74(16)
O6 Mn1 C8 . . 111.64(17)
O3 Mn1 O6 . . 138.58(14)
O3 Mn1 C9 . . 136.60(16)
O3 Mn1 C8 . . 29.46(16)
O2 Mn1 O5 . . 143.14(16)
O2 Mn1 O6 . . 94.12(15)
O2 Mn1 O3 . . 97.16(14)
O2 Mn1 O1 . . 97.12(14)
O2 Mn1 C9 . . 119.05(19)
O2 Mn1 C8 . . 89.19(16)
O2 Mn1 O4 . . 87.15(14)
O1 Mn1 O5 . . 89.13(14)
O1 Mn1 O6 . . 133.80(14)
O1 Mn1 O3 . . 84.02(14)
O1 Mn1 C9 . . 111.95(16)
O1 Mn1 C8 . . 113.18(18)
O1 Mn1 O4 . . 142.23(15)
C8 Mn1 C9 . . 121.98(17)
O4 Mn1 O6 . . 82.82(14)
O4 Mn1 O3 . . 58.23(14)
O4 Mn1 C9 . . 98.09(16)
O4 Mn1 C8 . . 29.10(15)
C9 O5 Mn1 . . 93.7(3)
C9 O6 Mn1 . . 86.8(4)
C8 O3 Mn1 . . 88.8(4)
C7 O2 Mn1 . . 106.8(3)
C1 C6 C5 . 3_756 121.0(5)
C13 C12 N1 . . 110.7(8)
C12 C13 N2 . . 104.6(8)
N2 C14 C15 . . 110.1(8)
C12 N1 C10 . . 127.0(8)
C11 N1 C12 . . 106.9(7)
C11 N1 C10 . . 126.1(7)
C7 O1 Mn1 5_787 . 121.5(3)
O5 C9 Mn1 . . 57.4(3)
O5 C9 C5 . 2_785 119.0(5)
O6 C9 Mn1 . . 64.5(3)
O6 C9 O5 . . 121.7(5)
O6 C9 C5 . 2_785 119.2(6)
C5 C9 Mn1 2_785 . 171.9(4)
C3 C4 C5 . . 120.9(5)
O3 C8 Mn1 . . 61.7(3)
O3 C8 C3 . . 119.5(5)
O4 C8 Mn1 . . 61.3(3)
O4 C8 O3 . . 121.9(5)
O4 C8 C3 . . 118.6(5)
C3 C8 Mn1 . . 168.9(4)
C6 C5 C9 3_746 2_784 121.3(5)
C4 C5 C6 . 3_746 118.6(5)
C4 C5 C9 . 2_784 120.0(5)
O2 C7 C1 . . 117.1(5)
O1 C7 O2 5_787 . 122.9(5)
O1 C7 C1 5_787 . 119.9(5)
C8 O4 Mn1 . . 89.6(3)
C13 N2 C14 . . 124.2(8)
C11 N2 C13 . . 110.6(8)
C11 N2 C14 . . 125.1(7)
N2 C11 N1 . . 107.2(7)
C1 C2 C3 3_746 . 121.2(5)
C6 C1 C7 . . 120.3(5)
C2 C1 C6 3_756 . 118.9(5)
C2 C1 C7 3_756 . 120.8(5)
C4 C3 C8 . . 120.1(5)
C4 C3 C2 . . 119.3(5)
C2 C3 C8 . . 120.6(5)

loop_
_geom_bond_atom_site_label_1
_geom_bond_atom_site_label_2
_geom_bond_site_symmetry_2
_geom_bond_distance
Mn1 O5 . 2.179(4)
Mn1 O6 . 2.335(4)
Mn1 O3 . 2.258(4)
Mn1 O2 . 2.140(4)
Mn1 O1 . 2.150(4)
Mn1 C9 . 2.582(6)
Mn1 C8 . 2.564(6)
Mn1 O4 . 2.248(4)
O5 C9 . 1.253(7)
O6 C9 . 1.244(6)
O3 C8 . 1.261(6)
O2 C7 . 1.269(6)
C6 C5 3_756 1.398(7)
C6 C1 . 1.395(7)
C12 C13 . 1.329(10)
C12 N1 . 1.355(8)
C10 N1 . 1.461(9)
C13 N2 . 1.364(8)
C14 C15 . 1.510(10)
C14 N2 . 1.490(9)
N1 C11 . 1.343(9)
O1 C7 5_787 1.256(6)
C9 C5 2_785 1.494(7)
C4 C5 . 1.393(7)
C4 C3 . 1.385(7)
C8 O4 . 1.247(7)
C8 C3 . 1.502(7)
C5 C6 3_746 1.398(7)
C5 C9 2_784 1.494(7)
C7 O1 5_787 1.256(6)
C7 C1 . 1.490(7)
N2 C11 . 1.332(8)
C2 C1 3_746 1.380(7)
C2 C3 . 1.391(7)
C1 C2 3_756 1.380(7)

_cod_database_fobs_code 2107623
